data_8106183
loop_
_publ_author_name
'Langen, Christina'
'Bruhn, Clemens'
'Siemeling, Ulrich'

_publ_section_title
;
 Synthesis and crystal structure of
 \m-[1,1&#x2032;-di(mesitylphosphanido)ferrocene]bis[\h5-cyclopentadienylnickel(II)]
 tetrahydrofurane solvate, C42H48FeNi2OP2
;
_journal_issue 3
_journal_name_full 'Zeitschrift f\"ur Kristallographie - New Crystal Structures'
_journal_page_first 459
_journal_page_last 461
_journal_paper_doi 10.1515/ncrs-2017-0354
_journal_volume 233
_journal_year 2018
_chemical_formula_moiety 'C38 H40 Fe Ni2 P2, C4 H8 O'
_chemical_formula_sum 'C42 H48 Fe Ni2 O P2'
_chemical_formula_weight 804.01
_space_group_crystal_system orthorhombic
_space_group_IT_number 61
_space_group_name_Hall '-P 2ac 2ab'
_space_group_name_H-M_alt 'P b c a'
_atom_sites_solution_hydrogens geom
_cell_angle_alpha 90
_cell_angle_beta 90
_cell_angle_gamma 90
_cell_formula_units_Z 8
_cell_length_a 9.4551(4)
_cell_length_b 19.7133(9)
_cell_length_c 39.693(2)
_cell_measurement_reflns_used 14613
_cell_measurement_temperature 100(2)
_cell_measurement_theta_max 26.21
_cell_measurement_theta_min 1.46
_cell_volume 7398.4(6)
_computing_cell_refinement 'X-Area [1]'
_computing_data_collection 'X-Area [1]'
_computing_data_reduction 'X-Area [1]'
_computing_molecular_graphics 'ORTEP-3 win [4]'
_computing_publication_material 'SHELXL-2017/1 [3]'
_computing_structure_refinement 'SHELXL-2017/1 [3]'
_computing_structure_solution 'SHELXT [2]'
_diffrn_ambient_temperature 100(2)
_diffrn_detector 'image plate (34 cm diameter)'
_diffrn_detector_area_resol_mean 6.67
_diffrn_detector_type STOE
_diffrn_measured_fraction_theta_full 0.999
_diffrn_measured_fraction_theta_max 0.999
_diffrn_measurement_details ' 172 frames, detector distance = 130 mm'
_diffrn_measurement_device '2-circle goniometer'
_diffrn_measurement_device_type 'STOE IPDS 2'
_diffrn_measurement_method 'rotation method'
_diffrn_radiation_collimation '1.2, 0.6 mm diameter, multiple pinhole'
_diffrn_radiation_monochromator 'plane graphite'
_diffrn_radiation_polarisn_norm 270
_diffrn_radiation_type 'Mo K\a'
_diffrn_radiation_wavelength 0.71073
_diffrn_reflns_av_R_equivalents 0.0846
_diffrn_reflns_av_unetI/netI 0.1020
_diffrn_reflns_Laue_measured_fraction_full 0.999
_diffrn_reflns_Laue_measured_fraction_max 0.999
_diffrn_reflns_limit_h_max 10
_diffrn_reflns_limit_h_min -11
_diffrn_reflns_limit_k_max 23
_diffrn_reflns_limit_k_min -20
_diffrn_reflns_limit_l_max 48
_diffrn_reflns_limit_l_min -42
_diffrn_reflns_number 20670
_diffrn_reflns_point_group_measured_fraction_full 0.999
_diffrn_reflns_point_group_measured_fraction_max 0.999
_diffrn_reflns_theta_full 25.242
_diffrn_reflns_theta_max 25.500
_diffrn_reflns_theta_min 2.129
_diffrn_source 'Genix Mo HF'
_diffrn_source_current 1.000
_diffrn_source_power 0.050
_diffrn_source_voltage 50
_exptl_absorpt_coefficient_mu 1.513
_exptl_absorpt_correction_T_max 0.9777
_exptl_absorpt_correction_T_min 0.8502
_exptl_absorpt_correction_type integration
_exptl_absorpt_process_details
;
STOE X-Red32, absorption correction by Gaussian integration, analogous to
P. Coppens, "The Evaluation of Absorption and Extinction in Single-Crystal
Structure Analysis", published in
F. R. Ahmed (Editor), "Crystallographic Computing",
Munksgaard, Copenhagen (1970), 255 - 270
;
_exptl_crystal_colour brown
_exptl_crystal_density_diffrn 1.444
_exptl_crystal_description plate
_exptl_crystal_F_000 3360
_exptl_crystal_size_max 0.180
_exptl_crystal_size_mid 0.060
_exptl_crystal_size_min 0.020
_refine_diff_density_max 0.650
_refine_diff_density_min -0.695
_refine_diff_density_rms 0.111
_refine_ls_extinction_coef .
_refine_ls_extinction_method none
_refine_ls_goodness_of_fit_ref 1.001
_refine_ls_hydrogen_treatment constr
_refine_ls_matrix_type full
_refine_ls_number_parameters 439
_refine_ls_number_reflns 6881
_refine_ls_number_restraints 0
_refine_ls_restrained_S_all 1.001
_refine_ls_R_factor_all 0.1195
_refine_ls_R_factor_gt 0.0598
_refine_ls_shift/su_max 0.000
_refine_ls_shift/su_mean 0.000
_refine_ls_structure_factor_coef Fsqd
_refine_ls_weighting_details 'w=1/[\s^2^(Fo^2^)+(0.0671P)^2^] where P=(Fo^2^+2Fc^2^)/3'
_refine_ls_weighting_scheme calc
_refine_ls_wR_factor_gt 0.1260
_refine_ls_wR_factor_ref 0.1481
_reflns_Friedel_coverage 0.000
_reflns_Friedel_fraction_full .
_reflns_Friedel_fraction_max .
_reflns_number_gt 3905
_reflns_number_total 6881
_reflns_threshold_expression 'I > 2\s(I)'
_cod_data_source_file suppl_ncrs-2017-0354_suppl.cif
_cod_data_source_block i
_cod_original_cell_volume 7398.5(6)
_cod_database_code 8106183
_shelx_space_group_comment
;
The symmetry employed for this shelxl refinement is uniquely defined
by the following loop, which should always be used as a source of
symmetry information in preference to the above space-group names.
They are only intended as comments.
;
_shelx_estimated_absorpt_t_min 0.772
_shelx_estimated_absorpt_t_max 0.970

loop_
_space_group_symop_operation_xyz
'x, y, z'
'-x+1/2, -y, z+1/2'
'x+1/2, -y+1/2, -z'
'-x, y+1/2, -z+1/2'
'-x, -y, -z'
'x-1/2, y, -z-1/2'
'-x-1/2, y-1/2, z'
'x, -y-1/2, z-1/2'

loop_
_atom_site_label
_atom_site_type_symbol
_atom_site_fract_x
_atom_site_fract_y
_atom_site_fract_z
_atom_site_U_iso_or_equiv
_atom_site_adp_type
_atom_site_occupancy
_atom_site_site_symmetry_order
_atom_site_calc_flag
_atom_site_refinement_flags_posn
_atom_site_refinement_flags_adp
_atom_site_refinement_flags_occupancy
_atom_site_disorder_assembly
_atom_site_disorder_group
C1 C 0.6869(7) 0.3291(3) 0.12533(16) 0.0295(14) Uani 1 1 d . . . . .
C2 C 0.7262(7) 0.3918(3) 0.13952(16) 0.0319(15) Uani 1 1 d . . . . .
H2A H 0.820220 0.408134 0.141978 0.038 Uiso 1 1 calc R U . . .
C3 C 0.6013(7) 0.4265(3) 0.14953(18) 0.0375(16) Uani 1 1 d . . . . .
H3A H 0.596712 0.470265 0.159518 0.045 Uiso 1 1 calc R U . . .
C4 C 0.4847(7) 0.3839(3) 0.14188(17) 0.0357(16) Uani 1 1 d . . . . .
H4A H 0.388051 0.393950 0.146034 0.043 Uiso 1 1 calc R U . . .
C5 C 0.5370(6) 0.3241(3) 0.12711(16) 0.0304(14) Uani 1 1 d . . . . .
H5A H 0.481774 0.286770 0.119601 0.037 Uiso 1 1 calc R U . . .
C6 C 0.7211(6) 0.2575(3) 0.19756(15) 0.0281(13) Uani 1 1 d . . . . .
C7 C 0.7583(7) 0.3210(3) 0.21264(16) 0.0332(15) Uani 1 1 d . . . . .
H7A H 0.851197 0.339072 0.214435 0.040 Uiso 1 1 calc R U . . .
C8 C 0.6337(7) 0.3522(3) 0.22434(17) 0.0327(15) Uani 1 1 d . . . . .
H8A H 0.628582 0.394760 0.235478 0.039 Uiso 1 1 calc R U . . .
C9 C 0.5180(7) 0.3101(3) 0.21689(16) 0.0339(15) Uani 1 1 d . . . . .
H9A H 0.421769 0.319384 0.221959 0.041 Uiso 1 1 calc R U . . .
C10 C 0.5700(7) 0.2512(3) 0.20045(15) 0.0300(14) Uani 1 1 d . . . . .
H10A H 0.514715 0.214060 0.192725 0.036 Uiso 1 1 calc R U . . .
C11 C 0.8420(7) 0.2702(3) 0.06701(16) 0.0341(15) Uani 1 1 d . . . . .
C12 C 0.7924(7) 0.3223(4) 0.04628(18) 0.0408(17) Uani 1 1 d . . . . .
C13 C 0.8166(8) 0.3184(4) 0.0117(2) 0.053(2) Uani 1 1 d . . . . .
H13A H 0.779390 0.353202 -0.002303 0.064 Uiso 1 1 calc R U . . .
C14 C 0.8906(8) 0.2674(5) -0.00302(18) 0.055(2) Uani 1 1 d . . . . .
C15 C 0.9477(8) 0.2177(4) 0.01763(18) 0.0483(19) Uani 1 1 d . . . . .
H15A H 1.003315 0.182744 0.007888 0.058 Uiso 1 1 calc R U . . .
C16 C 0.9255(7) 0.2179(3) 0.05223(17) 0.0364(16) Uani 1 1 d . . . . .
C17 C 0.7158(11) 0.3850(4) 0.0581(2) 0.063(2) Uani 1 1 d . . . . .
H17A H 0.774895 0.409303 0.074427 0.076 Uiso 1 1 calc R U . . .
H17B H 0.626525 0.371893 0.068839 0.076 Uiso 1 1 calc R U . . .
H17C H 0.696281 0.414513 0.038816 0.076 Uiso 1 1 calc R U . . .
C18 C 0.9108(12) 0.2631(6) -0.0406(2) 0.090(3) Uani 1 1 d . . . . .
H18A H 0.874546 0.304506 -0.051142 0.108 Uiso 1 1 calc R U . . .
H18B H 0.859229 0.223742 -0.049325 0.108 Uiso 1 1 calc R U . . .
H18C H 1.011678 0.258225 -0.045651 0.108 Uiso 1 1 calc R U . . .
C19 C 0.9950(8) 0.1624(4) 0.07200(18) 0.0439(17) Uani 1 1 d . . . . .
H19A H 0.922943 0.136862 0.084434 0.053 Uiso 1 1 calc R U . . .
H19B H 1.062693 0.182119 0.087921 0.053 Uiso 1 1 calc R U . . .
H19C H 1.044857 0.131768 0.056582 0.053 Uiso 1 1 calc R U . . .
C20 C 0.9117(6) 0.1372(3) 0.20250(15) 0.0266(13) Uani 1 1 d . . . . .
C21 C 1.0086(7) 0.0917(3) 0.18845(17) 0.0320(14) Uani 1 1 d . . . . .
C22 C 1.0707(7) 0.0412(3) 0.20844(17) 0.0339(15) Uani 1 1 d . . . . .
H22A H 1.136775 0.011073 0.198412 0.041 Uiso 1 1 calc R U . . .
C23 C 1.0392(7) 0.0339(3) 0.24219(17) 0.0343(16) Uani 1 1 d . . . . .
C24 C 0.9412(7) 0.0781(3) 0.25579(17) 0.0331(15) Uani 1 1 d . . . . .
H24A H 0.916127 0.073003 0.278832 0.040 Uiso 1 1 calc R U . . .
C25 C 0.8771(7) 0.1302(3) 0.23714(16) 0.0309(14) Uani 1 1 d . . . . .
C26 C 1.0502(7) 0.0934(3) 0.15180(17) 0.0349(15) Uani 1 1 d . . . . .
H26A H 1.092272 0.137597 0.146500 0.042 Uiso 1 1 calc R U . . .
H26B H 0.966151 0.086386 0.137779 0.042 Uiso 1 1 calc R U . . .
H26C H 1.119170 0.057465 0.147298 0.042 Uiso 1 1 calc R U . . .
C27 C 1.1113(7) -0.0190(3) 0.26310(18) 0.0430(18) Uani 1 1 d . . . . .
H27A H 1.201585 -0.001141 0.271403 0.052 Uiso 1 1 calc R U . . .
H27B H 1.128717 -0.059407 0.249338 0.052 Uiso 1 1 calc R U . . .
H27C H 1.050963 -0.031030 0.282260 0.052 Uiso 1 1 calc R U . . .
C28 C 0.7743(7) 0.1728(3) 0.25665(16) 0.0344(15) Uani 1 1 d . . . . .
H28C H 0.767883 0.155803 0.279807 0.041 Uiso 1 1 calc R U . . .
H28B H 0.680945 0.170367 0.245979 0.041 Uiso 1 1 calc R U . . .
H28A H 0.806841 0.219960 0.256913 0.041 Uiso 1 1 calc R U . . .
C29 C 1.0914(7) 0.3594(4) 0.1649(2) 0.0456(19) Uani 1 1 d . . . . .
H29A H 1.050526 0.397763 0.175685 0.055 Uiso 1 1 calc R U . . .
C30 C 1.1072(7) 0.3507(4) 0.1304(2) 0.053(2) Uani 1 1 d . . . . .
H30A H 1.073814 0.380243 0.113305 0.063 Uiso 1 1 calc R U . . .
C31 C 1.1829(7) 0.2890(4) 0.12560(17) 0.0463(19) Uani 1 1 d . . . . .
H31A H 1.212364 0.270933 0.104546 0.056 Uiso 1 1 calc R U . . .
C32 C 1.2060(7) 0.2603(4) 0.15650(19) 0.0421(17) Uani 1 1 d . . . . .
H32A H 1.254192 0.218899 0.160888 0.050 Uiso 1 1 calc R U . . .
C33 C 1.1444(7) 0.3039(4) 0.18063(17) 0.0418(18) Uani 1 1 d . . . . .
H33A H 1.140599 0.295605 0.204190 0.050 Uiso 1 1 calc R U . . .
C34 C 0.6196(8) 0.1134(4) 0.09101(18) 0.0435(18) Uani 1 1 d . . . . .
H34A H 0.637084 0.126802 0.068402 0.052 Uiso 1 1 calc R U . . .
C35 C 0.5073(7) 0.1378(3) 0.11203(17) 0.0378(16) Uani 1 1 d . . . . .
H35A H 0.434805 0.168546 0.105562 0.045 Uiso 1 1 calc R U . . .
C36 C 0.5240(7) 0.1084(3) 0.14362(18) 0.0363(16) Uani 1 1 d . . . . .
H36A H 0.464475 0.115129 0.162608 0.044 Uiso 1 1 calc R U . . .
C37 C 0.6465(7) 0.0665(3) 0.14239(19) 0.0401(17) Uani 1 1 d . . . . .
H37A H 0.685807 0.042591 0.160942 0.048 Uiso 1 1 calc R U . . .
C38 C 0.6996(7) 0.0661(4) 0.10949(19) 0.0408(17) Uani 1 1 d . . . . .
H38A H 0.775201 0.039060 0.101216 0.049 Uiso 1 1 calc R U . . .
P1 P 0.80712(17) 0.26101(8) 0.11295(4) 0.0286(4) Uani 1 1 d . . . . .
P2 P 0.83757(17) 0.20210(8) 0.17382(4) 0.0272(4) Uani 1 1 d . . . . .
Fe1 Fe 0.62291(9) 0.33525(4) 0.17378(2) 0.0291(2) Uani 1 1 d . . . . .
Ni1 Ni 0.98543(8) 0.26810(4) 0.14730(2) 0.0273(2) Uani 1 1 d . . . . .
Ni2 Ni 0.71711(8) 0.16512(4) 0.13086(2) 0.0288(2) Uani 1 1 d . . . . .
O1 O 1.136(2) 0.4931(6) 0.0589(5) 0.256(10) Uani 1 1 d . . . . .
C42 C 1.295(3) 0.4913(13) 0.0627(4) 0.223(14) Uani 1 1 d . . . . .
H42A H 1.333513 0.537902 0.063953 0.268 Uiso 1 1 calc R U . . .
H42B H 1.321849 0.466403 0.083349 0.268 Uiso 1 1 calc R U . . .
C40 C 1.234(2) 0.4220(11) 0.0149(4) 0.232(14) Uani 1 1 d . . . . .
H40A H 1.232527 0.435301 -0.009113 0.278 Uiso 1 1 calc R U . . .
H40B H 1.245990 0.372201 0.016306 0.278 Uiso 1 1 calc R U . . .
C39 C 1.1132(16) 0.4403(10) 0.0298(6) 0.219(12) Uani 1 1 d . . . . .
H39A H 1.066423 0.399481 0.039084 0.263 Uiso 1 1 calc R U . . .
H39B H 1.049278 0.460253 0.012678 0.263 Uiso 1 1 calc R U . . .
C41 C 1.3477(18) 0.456(2) 0.0323(8) 0.33(2) Uani 1 1 d . . . . .
H41A H 1.392545 0.489109 0.016913 0.397 Uiso 1 1 calc R U . . .
H41B H 1.420193 0.422196 0.038874 0.397 Uiso 1 1 calc R U . . .

loop_
_atom_site_aniso_label
_atom_site_aniso_U_11
_atom_site_aniso_U_22
_atom_site_aniso_U_33
_atom_site_aniso_U_23
_atom_site_aniso_U_13
_atom_site_aniso_U_12
C1 0.030(3) 0.020(3) 0.039(4) 0.003(3) 0.001(3) 0.000(3)
C2 0.023(3) 0.023(3) 0.049(4) 0.000(3) 0.000(3) 0.000(3)
C3 0.037(4) 0.024(3) 0.051(4) -0.002(3) -0.004(3) 0.001(3)
C4 0.025(3) 0.031(3) 0.051(4) 0.002(3) 0.002(3) 0.006(3)
C5 0.025(3) 0.026(3) 0.040(4) 0.003(3) -0.006(3) -0.004(3)
C6 0.028(3) 0.023(3) 0.033(3) 0.000(3) 0.004(3) -0.006(3)
C7 0.034(4) 0.026(3) 0.040(4) -0.005(3) -0.002(3) 0.000(3)
C8 0.026(3) 0.024(3) 0.048(4) -0.005(3) 0.004(3) -0.002(3)
C9 0.030(3) 0.032(3) 0.040(4) -0.008(3) 0.006(3) 0.006(3)
C10 0.030(3) 0.028(3) 0.033(3) -0.001(3) 0.003(3) -0.008(3)
C11 0.028(3) 0.036(4) 0.038(4) 0.002(3) -0.002(3) -0.001(3)
C12 0.034(4) 0.045(4) 0.044(4) 0.002(3) -0.003(3) -0.003(3)
C13 0.041(4) 0.067(6) 0.051(5) 0.022(4) 0.000(4) -0.003(4)
C14 0.043(4) 0.087(6) 0.036(4) 0.010(4) 0.007(3) 0.001(5)
C15 0.045(4) 0.063(5) 0.038(4) -0.004(4) 0.012(3) 0.002(4)
C16 0.029(3) 0.040(4) 0.040(4) 0.001(3) 0.003(3) 0.003(3)
C17 0.091(7) 0.047(5) 0.051(5) 0.022(4) 0.002(5) 0.011(5)
C18 0.093(8) 0.141(10) 0.037(5) 0.014(6) 0.015(5) 0.010(8)
C19 0.034(4) 0.045(4) 0.053(4) -0.004(3) 0.004(3) 0.008(4)
C20 0.023(3) 0.024(3) 0.033(3) -0.004(3) -0.004(3) -0.006(3)
C21 0.026(3) 0.024(3) 0.045(4) -0.004(3) -0.002(3) -0.001(3)
C22 0.027(3) 0.025(3) 0.049(4) -0.004(3) -0.006(3) 0.004(3)
C23 0.033(4) 0.023(3) 0.046(4) 0.003(3) -0.006(3) -0.005(3)
C24 0.033(4) 0.029(3) 0.037(4) 0.004(3) -0.003(3) -0.001(3)
C25 0.026(3) 0.027(3) 0.040(4) -0.001(3) -0.004(3) -0.005(3)
C26 0.032(4) 0.030(3) 0.043(4) -0.004(3) 0.003(3) 0.006(3)
C27 0.038(4) 0.031(4) 0.060(5) 0.013(3) -0.015(4) -0.002(3)
C28 0.037(4) 0.032(3) 0.034(3) 0.001(3) 0.000(3) -0.002(3)
C29 0.024(4) 0.041(4) 0.072(6) -0.013(4) 0.001(4) -0.005(3)
C30 0.026(4) 0.052(5) 0.081(6) 0.034(4) -0.019(4) -0.021(4)
C31 0.035(4) 0.074(5) 0.030(4) -0.009(4) 0.002(3) -0.019(4)
C32 0.021(3) 0.035(4) 0.070(5) -0.002(4) -0.009(3) -0.004(3)
C33 0.026(4) 0.069(5) 0.030(4) -0.002(3) 0.002(3) -0.011(4)
C34 0.047(4) 0.042(4) 0.042(4) -0.003(3) 0.003(4) -0.009(4)
C35 0.032(4) 0.035(4) 0.047(4) -0.004(3) -0.009(3) -0.012(3)
C36 0.037(4) 0.028(3) 0.044(4) -0.001(3) 0.003(3) -0.012(3)
C37 0.036(4) 0.028(3) 0.056(5) 0.003(3) -0.002(3) -0.008(3)
C38 0.027(4) 0.034(4) 0.062(5) -0.015(3) 0.000(3) -0.004(3)
P1 0.0254(8) 0.0265(8) 0.0337(9) 0.0000(7) -0.0004(7) -0.0009(7)
P2 0.0255(8) 0.0232(8) 0.0330(8) -0.0007(7) -0.0004(7) 0.0000(7)
Fe1 0.0232(4) 0.0234(4) 0.0408(5) -0.0013(4) -0.0002(4) -0.0007(4)
Ni1 0.0221(4) 0.0263(4) 0.0336(4) 0.0005(3) -0.0001(3) -0.0011(4)
Ni2 0.0277(4) 0.0241(4) 0.0346(4) -0.0019(4) -0.0013(3) -0.0018(4)
O1 0.37(2) 0.090(8) 0.308(19) 0.013(9) 0.219(18) 0.092(12)
C42 0.30(3) 0.28(3) 0.085(10) -0.053(14) -0.038(16) -0.18(3)
C40 0.22(2) 0.32(3) 0.158(15) -0.173(17) -0.113(14) 0.22(2)
C39 0.070(9) 0.154(15) 0.43(4) -0.16(2) -0.025(15) 0.001(10)
C41 0.061(11) 0.64(7) 0.29(3) -0.12(4) -0.019(16) 0.10(2)

loop_
_atom_type_symbol
_atom_type_description
_atom_type_scat_dispersion_real
_atom_type_scat_dispersion_imag
_atom_type_scat_source
C C 0.0033 0.0016 'International Tables Vol C Tables 4.2.6.8 and 6.1.1.4'
H H 0.0000 0.0000 'International Tables Vol C Tables 4.2.6.8 and 6.1.1.4'
P P 0.1023 0.0942 'International Tables Vol C Tables 4.2.6.8 and 6.1.1.4'
Fe Fe 0.3463 0.8444 'International Tables Vol C Tables 4.2.6.8 and 6.1.1.4'
Ni Ni 0.3393 1.1124 'International Tables Vol C Tables 4.2.6.8 and 6.1.1.4'
O O 0.0106 0.0060 'International Tables Vol C Tables 4.2.6.8 and 6.1.1.4'

loop_
_geom_angle_atom_site_label_1
_geom_angle_atom_site_label_2
_geom_angle_atom_site_label_3
_geom_angle
_geom_angle_site_symmetry_1
_geom_angle_site_symmetry_3
C2 C1 C5 107.8(5) . .
C2 C1 P1 126.0(5) . .
C5 C1 P1 125.6(5) . .
C2 C1 Fe1 69.3(4) . .
C5 C1 Fe1 70.0(4) . .
P1 C1 Fe1 119.1(3) . .
C1 C2 C3 108.3(6) . .
C1 C2 Fe1 69.8(4) . .
C3 C2 Fe1 71.0(4) . .
C1 C2 H2A 125.8 . .
C3 C2 H2A 125.8 . .
Fe1 C2 H2A 124.9 . .
C4 C3 C2 107.5(6) . .
C4 C3 Fe1 70.0(4) . .
C2 C3 Fe1 68.1(4) . .
C4 C3 H3A 126.3 . .
C2 C3 H3A 126.3 . .
Fe1 C3 H3A 127.2 . .
C5 C4 C3 108.2(6) . .
C5 C4 Fe1 69.1(4) . .
C3 C4 Fe1 69.6(4) . .
C5 C4 H4A 125.9 . .
C3 C4 H4A 125.9 . .
Fe1 C4 H4A 127.0 . .
C4 C5 C1 108.2(5) . .
C4 C5 Fe1 70.7(4) . .
C1 C5 Fe1 68.9(4) . .
C4 C5 H5A 125.9 . .
C1 C5 H5A 125.9 . .
Fe1 C5 H5A 126.1 . .
C7 C6 C10 106.7(5) . .
C7 C6 P2 126.5(5) . .
C10 C6 P2 126.3(5) . .
C7 C6 Fe1 69.3(4) . .
C10 C6 Fe1 69.4(4) . .
P2 C6 Fe1 119.5(3) . .
C8 C7 C6 108.3(6) . .
C8 C7 Fe1 70.2(4) . .
C6 C7 Fe1 69.3(4) . .
C8 C7 H7A 125.9 . .
C6 C7 H7A 125.9 . .
Fe1 C7 H7A 126.2 . .
C9 C8 C7 108.9(5) . .
C9 C8 Fe1 69.9(4) . .
C7 C8 Fe1 69.2(4) . .
C9 C8 H8A 125.5 . .
C7 C8 H8A 125.5 . .
Fe1 C8 H8A 126.9 . .
C8 C9 C10 108.1(6) . .
C8 C9 Fe1 69.8(4) . .
C10 C9 Fe1 69.2(3) . .
C8 C9 H9A 125.9 . .
C10 C9 H9A 125.9 . .
Fe1 C9 H9A 126.6 . .
C9 C10 C6 108.0(5) . .
C9 C10 Fe1 69.9(4) . .
C6 C10 Fe1 69.0(3) . .
C9 C10 H10A 126.0 . .
C6 C10 H10A 126.0 . .
Fe1 C10 H10A 126.6 . .
C12 C11 C16 118.4(6) . .
C12 C11 P1 126.0(5) . .
C16 C11 P1 115.6(5) . .
C13 C12 C11 118.9(7) . .
C13 C12 C17 115.6(7) . .
C11 C12 C17 125.5(6) . .
C14 C13 C12 123.3(7) . .
C14 C13 H13A 118.3 . .
C12 C13 H13A 118.3 . .
C13 C14 C15 118.0(7) . .
C13 C14 C18 122.2(8) . .
C15 C14 C18 119.8(8) . .
C14 C15 C16 121.6(7) . .
C14 C15 H15A 119.2 . .
C16 C15 H15A 119.2 . .
C15 C16 C11 119.5(6) . .
C15 C16 C19 116.7(6) . .
C11 C16 C19 123.8(6) . .
C12 C17 H17A 109.5 . .
C12 C17 H17B 109.5 . .
H17A C17 H17B 109.5 . .
C12 C17 H17C 109.5 . .
H17A C17 H17C 109.5 . .
H17B C17 H17C 109.5 . .
C14 C18 H18A 109.5 . .
C14 C18 H18B 109.5 . .
H18A C18 H18B 109.5 . .
C14 C18 H18C 109.5 . .
H18A C18 H18C 109.5 . .
H18B C18 H18C 109.5 . .
C16 C19 H19A 109.5 . .
C16 C19 H19B 109.5 . .
H19A C19 H19B 109.5 . .
C16 C19 H19C 109.5 . .
H19A C19 H19C 109.5 . .
H19B C19 H19C 109.5 . .
C21 C20 C25 118.4(6) . .
C21 C20 P2 116.5(5) . .
C25 C20 P2 125.1(5) . .
C20 C21 C22 120.3(6) . .
C20 C21 C26 122.8(6) . .
C22 C21 C26 116.9(6) . .
C23 C22 C21 122.2(6) . .
C23 C22 H22A 118.9 . .
C21 C22 H22A 118.9 . .
C24 C23 C22 117.3(6) . .
C24 C23 C27 121.9(6) . .
C22 C23 C27 120.9(6) . .
C23 C24 C25 123.0(6) . .
C23 C24 H24A 118.5 . .
C25 C24 H24A 118.5 . .
C24 C25 C20 118.8(6) . .
C24 C25 C28 114.6(6) . .
C20 C25 C28 126.5(5) . .
C21 C26 H26A 109.5 . .
C21 C26 H26B 109.5 . .
H26A C26 H26B 109.5 . .
C21 C26 H26C 109.5 . .
H26A C26 H26C 109.5 . .
H26B C26 H26C 109.5 . .
C23 C27 H27A 109.5 . .
C23 C27 H27B 109.5 . .
H27A C27 H27B 109.5 . .
C23 C27 H27C 109.5 . .
H27A C27 H27C 109.5 . .
H27B C27 H27C 109.5 . .
C25 C28 H28C 109.5 . .
C25 C28 H28B 109.5 . .
H28C C28 H28B 109.5 . .
C25 C28 H28A 109.5 . .
H28C C28 H28A 109.5 . .
H28B C28 H28A 109.5 . .
C33 C29 C30 108.2(7) . .
C33 C29 Ni1 69.5(4) . .
C30 C29 Ni1 68.2(4) . .
C33 C29 H29A 125.9 . .
C30 C29 H29A 125.9 . .
Ni1 C29 H29A 128.0 . .
C29 C30 C31 107.1(6) . .
C29 C30 Ni1 74.0(4) . .
C31 C30 Ni1 70.0(4) . .
C29 C30 H30A 126.5 . .
C31 C30 H30A 126.5 . .
Ni1 C30 H30A 121.4 . .
C32 C31 C30 108.2(7) . .
C32 C31 Ni1 72.1(4) . .
C30 C31 Ni1 70.4(4) . .
C32 C31 H31A 125.9 . .
C30 C31 H31A 125.9 . .
Ni1 C31 H31A 123.3 . .
C31 C32 C33 106.8(7) . .
C31 C32 Ni1 70.1(4) . .
C33 C32 Ni1 70.6(4) . .
C31 C32 H32A 126.6 . .
C33 C32 H32A 126.6 . .
Ni1 C32 H32A 124.4 . .
C29 C33 C32 109.4(6) . .
C29 C33 Ni1 73.8(4) . .
C32 C33 Ni1 70.6(4) . .
C29 C33 H33A 125.3 . .
C32 C33 H33A 125.3 . .
Ni1 C33 H33A 122.0 . .
C38 C34 C35 108.5(6) . .
C38 C34 Ni2 72.1(4) . .
C35 C34 Ni2 73.9(4) . .
C38 C34 H34A 125.7 . .
C35 C34 H34A 125.7 . .
Ni2 C34 H34A 120.0 . .
C36 C35 C34 107.5(7) . .
C36 C35 Ni2 72.0(4) . .
C34 C35 Ni2 67.0(4) . .
C36 C35 H35A 126.3 . .
C34 C35 H35A 126.3 . .
Ni2 C35 H35A 126.2 . .
C35 C36 C37 107.7(6) . .
C35 C36 Ni2 71.0(4) . .
C37 C36 Ni2 67.2(4) . .
C35 C36 H36A 126.2 . .
C37 C36 H36A 126.2 . .
Ni2 C36 H36A 127.2 . .
C38 C37 C36 109.1(6) . .
C38 C37 Ni2 71.8(4) . .
C36 C37 Ni2 74.3(4) . .
C38 C37 H37A 125.4 . .
C36 C37 H37A 125.4 . .
Ni2 C37 H37A 120.1 . .
C37 C38 C34 106.9(6) . .
C37 C38 Ni2 69.6(4) . .
C34 C38 Ni2 69.1(4) . .
C37 C38 H38A 126.6 . .
C34 C38 H38A 126.6 . .
Ni2 C38 H38A 126.3 . .
C1 P1 C11 107.6(3) . .
C1 P1 Ni1 105.5(2) . .
C11 P1 Ni1 118.1(2) . .
C1 P1 Ni2 107.8(2) . .
C11 P1 Ni2 118.0(2) . .
Ni1 P1 Ni2 98.82(7) . .
C1 P1 P2 98.2(2) . .
C11 P1 P2 154.2(2) . .
Ni1 P1 P2 51.87(5) . .
Ni2 P1 P2 51.64(5) . .
C6 P2 C20 109.1(3) . .
C6 P2 Ni2 106.9(2) . .
C20 P2 Ni2 116.66(19) . .
C6 P2 Ni1 106.3(2) . .
C20 P2 Ni1 117.8(2) . .
Ni2 P2 Ni1 99.03(7) . .
C6 P2 P1 98.1(2) . .
C20 P2 P1 152.8(2) . .
Ni2 P2 P1 52.13(5) . .
Ni1 P2 P1 51.60(5) . .
C2 Fe1 C1 40.9(2) . .
C2 Fe1 C7 106.5(3) . .
C1 Fe1 C7 121.9(3) . .
C2 Fe1 C6 120.8(2) . .
C1 Fe1 C6 105.2(2) . .
C7 Fe1 C6 41.4(2) . .
C2 Fe1 C10 157.7(2) . .
C1 Fe1 C10 121.5(2) . .
C7 Fe1 C10 69.2(3) . .
C6 Fe1 C10 41.6(2) . .
C2 Fe1 C5 68.8(3) . .
C1 Fe1 C5 41.1(2) . .
C7 Fe1 C5 158.6(3) . .
C6 Fe1 C5 121.7(2) . .
C10 Fe1 C5 106.8(2) . .
C2 Fe1 C8 123.4(3) . .
C1 Fe1 C8 158.9(3) . .
C7 Fe1 C8 40.6(3) . .
C6 Fe1 C8 69.0(2) . .
C10 Fe1 C8 68.4(2) . .
C5 Fe1 C8 159.2(3) . .
C2 Fe1 C9 159.8(3) . .
C1 Fe1 C9 158.5(2) . .
C7 Fe1 C9 68.6(3) . .
C6 Fe1 C9 69.4(2) . .
C10 Fe1 C9 40.8(2) . .
C5 Fe1 C9 122.9(3) . .
C8 Fe1 C9 40.3(2) . .
C2 Fe1 C3 41.0(3) . .
C1 Fe1 C3 68.6(3) . .
C7 Fe1 C3 122.8(3) . .
C6 Fe1 C3 158.2(3) . .
C10 Fe1 C3 159.5(3) . .
C5 Fe1 C3 68.2(3) . .
C8 Fe1 C3 108.9(3) . .
C9 Fe1 C3 124.0(3) . .
C2 Fe1 C4 68.5(3) . .
C1 Fe1 C4 68.4(3) . .
C7 Fe1 C4 159.3(3) . .
C6 Fe1 C4 158.6(3) . .
C10 Fe1 C4 123.0(3) . .
C5 Fe1 C4 40.2(2) . .
C8 Fe1 C4 124.2(3) . .
C9 Fe1 C4 108.7(3) . .
C3 Fe1 C4 40.4(3) . .
C31 Ni1 C30 39.6(3) . .
C31 Ni1 C32 37.8(3) . .
C30 Ni1 C32 64.7(3) . .
C31 Ni1 C33 63.9(3) . .
C30 Ni1 C33 63.5(3) . .
C32 Ni1 C33 38.9(3) . .
C31 Ni1 P1 116.5(2) . .
C30 Ni1 P1 106.0(2) . .
C32 Ni1 P1 149.9(2) . .
C33 Ni1 P1 164.1(2) . .
C31 Ni1 C29 63.9(3) . .
C30 Ni1 C29 37.8(3) . .
C32 Ni1 C29 63.4(3) . .
C33 Ni1 C29 36.7(3) . .
P1 Ni1 C29 127.8(2) . .
C31 Ni1 P2 152.4(2) . .
C30 Ni1 P2 165.1(3) . .
C32 Ni1 P2 120.2(2) . .
C33 Ni1 P2 110.6(2) . .
P1 Ni1 P2 76.53(6) . .
C29 Ni1 P2 129.3(2) . .
C34 Ni2 C37 64.9(3) . .
C34 Ni2 C38 38.8(3) . .
C37 Ni2 C38 38.5(3) . .
C34 Ni2 P2 169.9(2) . .
C37 Ni2 P2 107.7(2) . .
C38 Ni2 P2 131.2(2) . .
C34 Ni2 C35 39.1(3) . .
C37 Ni2 C35 63.9(3) . .
C38 Ni2 C35 64.5(3) . .
P2 Ni2 C35 145.56(19) . .
C34 Ni2 P1 110.2(2) . .
C37 Ni2 P1 171.9(2) . .
C38 Ni2 P1 133.6(2) . .
P2 Ni2 P1 76.23(7) . .
C35 Ni2 P1 116.97(19) . .
C34 Ni2 C36 64.0(3) . .
C37 Ni2 C36 38.5(3) . .
C38 Ni2 C36 64.1(3) . .
P2 Ni2 C36 115.08(19) . .
C35 Ni2 C36 37.0(2) . .
P1 Ni2 C36 146.64(18) . .
C42 O1 C39 101.5(11) . .
C41 C42 O1 105.3(13) . .
C41 C42 H42A 110.7 . .
O1 C42 H42A 110.7 . .
C41 C42 H42B 110.7 . .
O1 C42 H42B 110.7 . .
H42A C42 H42B 108.8 . .
C39 C40 C41 107.6(14) . .
C39 C40 H40A 110.2 . .
C41 C40 H40A 110.2 . .
C39 C40 H40B 110.2 . .
C41 C40 H40B 110.2 . .
H40A C40 H40B 108.5 . .
C40 C39 O1 112.6(14) . .
C40 C39 H39A 109.1 . .
O1 C39 H39A 109.1 . .
C40 C39 H39B 109.1 . .
O1 C39 H39B 109.1 . .
H39A C39 H39B 107.8 . .
C40 C41 C42 110.7(16) . .
C40 C41 H41A 109.5 . .
C42 C41 H41A 109.5 . .
C40 C41 H41B 109.5 . .
C42 C41 H41B 109.5 . .
H41A C41 H41B 108.1 . .

loop_
_geom_bond_atom_site_label_1
_geom_bond_atom_site_label_2
_geom_bond_distance
_geom_bond_site_symmetry_2
C1 C2 1.408(9) .
C1 C5 1.422(8) .
C1 P1 1.827(6) .
C1 Fe1 2.019(6) .
C2 C3 1.422(9) .
C2 Fe1 2.012(6) .
C2 H2A 0.9500 .
C3 C4 1.419(9) .
C3 Fe1 2.051(6) .
C3 H3A 0.9500 .
C4 C5 1.406(9) .
C4 Fe1 2.056(7) .
C4 H4A 0.9500 .
C5 Fe1 2.035(6) .
C5 H5A 0.9500 .
C6 C7 1.432(8) .
C6 C10 1.439(8) .
C6 P2 1.815(6) .
C6 Fe1 2.025(6) .
C7 C8 1.408(9) .
C7 Fe1 2.024(7) .
C7 H7A 0.9500 .
C8 C9 1.404(9) .
C8 Fe1 2.037(7) .
C8 H8A 0.9500 .
C9 C10 1.420(8) .
C9 Fe1 2.039(6) .
C9 H9A 0.9500 .
C10 Fe1 2.029(6) .
C10 H10A 0.9500 .
C11 C12 1.398(9) .
C11 C16 1.424(9) .
C11 P1 1.862(7) .
C12 C13 1.394(10) .
C12 C17 1.507(11) .
C13 C14 1.357(11) .
C13 H13A 0.9500 .
C14 C15 1.386(11) .
C14 C18 1.505(10) .
C15 C16 1.389(9) .
C15 H15A 0.9500 .
C16 C19 1.500(9) .
C17 H17A 0.9800 .
C17 H17B 0.9800 .
C17 H17C 0.9800 .
C18 H18A 0.9800 .
C18 H18B 0.9800 .
C18 H18C 0.9800 .
C19 H19A 0.9800 .
C19 H19B 0.9800 .
C19 H19C 0.9800 .
C20 C21 1.398(9) .
C20 C25 1.420(9) .
C20 P2 1.851(6) .
C21 C22 1.401(9) .
C21 C26 1.507(9) .
C22 C23 1.380(9) .
C22 H22A 0.9500 .
C23 C24 1.381(9) .
C23 C27 1.497(9) .
C24 C25 1.404(9) .
C24 H24A 0.9500 .
C25 C28 1.500(9) .
C26 H26A 0.9800 .
C26 H26B 0.9800 .
C26 H26C 0.9800 .
C27 H27A 0.9800 .
C27 H27B 0.9800 .
C27 H27C 0.9800 .
C28 H28C 0.9800 .
C28 H28B 0.9800 .
C28 H28A 0.9800 .
C29 C33 1.356(10) .
C29 C30 1.388(11) .
C29 Ni1 2.176(7) .
C29 H29A 0.9500 .
C30 C31 1.424(11) .
C30 Ni1 2.103(7) .
C30 H30A 0.9500 .
C31 C32 1.369(10) .
C31 Ni1 2.097(7) .
C31 H31A 0.9500 .
C32 C33 1.413(10) .
C32 Ni1 2.123(6) .
C32 H32A 0.9500 .
C33 Ni1 2.123(7) .
C33 H33A 0.9500 .
C34 C38 1.406(10) .
C34 C35 1.434(10) .
C34 Ni2 2.096(7) .
C34 H34A 0.9500 .
C35 C36 1.390(9) .
C35 Ni2 2.187(7) .
C35 H35A 0.9500 .
C36 C37 1.423(10) .
C36 Ni2 2.199(6) .
C36 H36A 0.9500 .
C37 C38 1.399(10) .
C37 Ni2 2.106(6) .
C37 H37A 0.9500 .
C38 Ni2 2.135(7) .
C38 H38A 0.9500 .
P1 Ni1 2.1727(18) .
P1 Ni2 2.1915(18) .
P1 P2 2.696(2) .
P2 Ni2 2.1766(18) .
P2 Ni1 2.1808(17) .
O1 C42 1.50(3) .
O1 C39 1.57(2) .
C42 C41 1.48(3) .
C42 H42A 0.9900 .
C42 H42B 0.9900 .
C40 C39 1.33(2) .
C40 C41 1.44(3) .
C40 H40A 0.9900 .
C40 H40B 0.9900 .
C39 H39A 0.9900 .
C39 H39B 0.9900 .
C41 H41A 0.9900 .
C41 H41B 0.9900 .
